data_1544862
loop_
_publ_author_name
'Sugiyama, K.'
'Arima, H.'
'Konno, H.'
'Kawamata, T.'

_publ_section_title
;
 Distribution of Mn in pink elbaitic tourmaline from Mogok, Myanmar
;
_journal_name_full 'Journal of Mineralogical and Petrological Sciences'
_journal_page_first 1
_journal_page_last 8
_journal_volume 111
_journal_year 2016
_chemical_formula_sum 'Al8.4 B3.42 H3 Li0.6 Na0.7 O31 Si5.58'
_chemical_name_common Na0.70(Li0.60Al2.40)Al6(BO3)3(Si5.58B0.42O18)(OH)3O
_chemical_name_mineral 'elbaitic tourmaline'
_space_group_crystal_system trigonal
_space_group_IT_number 160
_space_group_name_Hall 'R 3 -2"'
_space_group_name_H-M_alt 'R 3 m :H'
_cell_angle_alpha 90
_cell_angle_beta 90
_cell_angle_gamma 120
_cell_formula_units_Z 3
_cell_length_a 15.816(1)
_cell_length_b 15.816(1)
_cell_length_c 7.0944(6)
_cell_volume 1536.88(19)
_cod_data_source_file elbaitic_tourmaline.cif
_cod_data_source_block elbaitic_tourmaline
_cod_depositor_comments
;
 Updating space group information.

 Antanas Vaitkus,
 2018-07-04
;
_cod_original_formula_sum 'Na0.70 Li0.6 Al8.4 B3.42 Si5.58 O31 H3'
_cod_database_code 1544862

loop_
_space_group_symop_id
_space_group_symop_operation_xyz
1 'x, y, z'
2 '-y, x-y, z'
3 '-x+y, -x, z'
4 '-y, -x, z'
5 '-x+y, y, z'
6 'x, x-y, z'
7 'x+2/3, y+1/3, z+1/3'
8 '-y+2/3, x-y+1/3, z+1/3'
9 '-x+y+2/3, -x+1/3, z+1/3'
10 '-y+2/3, -x+1/3, z+1/3'
11 '-x+y+2/3, y+1/3, z+1/3'
12 'x+2/3, x-y+1/3, z+1/3'
13 'x+1/3, y+2/3, z+2/3'
14 '-y+1/3, x-y+2/3, z+2/3'
15 '-x+y+1/3, -x+2/3, z+2/3'
16 '-y+1/3, -x+2/3, z+2/3'
17 '-x+y+1/3, y+2/3, z+2/3'
18 'x+1/3, x-y+2/3, z+2/3'

loop_
_atom_site_label
_atom_site_occupancy
_atom_site_fract_x
_atom_site_fract_y
_atom_site_fract_z
_atom_site_adp_type
_atom_site_U_iso_or_equiv
_atom_site_type_symbol
X 0.7000 0.000000 0.000000 0.8470(7) Uiso 0.021667 Na
Y 0.8000 0.06065(5) -0.06065(5) 0.4346(2) Uiso 0.008756 Al
Y 0.2000 0.06065(5) -0.06065(5) 0.4346(2) Uiso 0.008756 Li
Z 1.0 0.26032(5) 0.29688(5) 0.46263(11) Uiso 0.006078 Al
T 0.9300 0.18964(5) 0.19153(4) 0.07148(10) Uiso 0.004933 Si
T 0.0700 0.18964(5) 0.19153(4) 0.07148(10) Uiso 0.004933 B
B 1.0 0.89104(13) -0.89104(13) 0.6176(5) Uiso 0.006411 B
O1 1.0 0.000000 0.000000 0.2937(7) Uiso 0.022178 O
O2 1.0 0.93976(9) -0.93976(9) 0.5813(4) Uiso 0.014056 O
O3 1.0 0.13128(10) -0.13128(10) 0.5642(4) Uiso 0.012111 O
O4 1.0 0.90600(10) -0.90600(10) -0.0013(4) Uiso 0.010856 O
O5 1.0 0.09359(10) -0.09359(10) -0.0233(4) Uiso 0.010422 O
O6 1.0 0.18445(13) 0.19485(12) 0.2967(4) Uiso 0.007911 O
O7 1.0 0.28584(11) 0.28583(12) -0.0054(2) Uiso 0.007133 O
O8 1.0 0.27000(13) 0.20952(13) 0.6331(2) Uiso 0.007722 O
H3 1.0 0.129(2) -0.129(2) 0.691(9) Uiso 0.018000 H

loop_
_atom_site_aniso_label
_atom_site_aniso_U_11
_atom_site_aniso_U_22
_atom_site_aniso_U_33
_atom_site_aniso_U_12
_atom_site_aniso_U_13
_atom_site_aniso_U_23
X 0.02300 0.02300 0.01900 0.01150 0.00000 0.00000
Y 0.00620 0.00620 0.01200 0.00170 0.00190 -0.00190
Y 0.00620 0.00620 0.01200 0.00170 0.00190 -0.00190
Z 0.00700 0.00590 0.00530 0.00320 -0.00060 0.00030
T 0.00440 0.00530 0.00480 0.00220 0.00090 0.00080
T 0.00440 0.00530 0.00480 0.00220 0.00090 0.00080
B 0.00760 0.00760 0.00550 0.00490 -0.00060 0.00060
O1 0.02830 0.02830 0.01000 0.01420 0.00000 0.00000
O2 0.01840 0.01840 0.01390 0.01560 0.00030 -0.00030
O3 0.01110 0.01110 0.00500 -0.00130 0.00040 -0.00040
O4 0.01020 0.01020 0.00910 0.00280 -0.00100 0.00100
O5 0.00970 0.00970 0.00780 0.00180 -0.00060 0.00060
O6 0.00890 0.00680 0.00640 0.00270 0.00050 -0.00040
O7 0.00660 0.00760 0.00580 0.00250 0.00100 -0.00030
O8 0.00980 0.00610 0.00850 0.00490 -0.00250 -0.00040
H3 0.00000 0.00000 0.00000 0.00000 0.00000 0.00000
